data_2019877
loop_
_publ_author_name
'H\"utzler, Wilhelm Maximilian'
'Egert, Ernst'

_publ_section_title
;
 Cocrystals of 6-methyl-2-thiouracil: presence of the
 acceptor--donor--acceptor/donor--acceptor--donor synthon
;
_journal_issue 3
_journal_name_full 'Acta Crystallographica Section C'
_journal_page_first
;
;
_journal_paper_doi 10.1107/S2053229615002867
_journal_volume 71
_journal_year 2015
_chemical_formula_iupac 'C5 H6 N2 O S, C4 H6 N4'
_chemical_formula_moiety 'C5 H6 N2 O S, C4 H6 N4'
_chemical_formula_sum 'C9 H12 N6 O S'
_chemical_formula_weight 252.31
_chemical_name_systematic
;
6-Methyl-2-thiouracil--2,4-diaminopyrimidine (1/1)
;
_space_group_crystal_system orthorhombic
_space_group_IT_number 62
_space_group_name_Hall '-P 2ac 2n'
_space_group_name_H-M_alt 'P n m a'
_symmetry_space_group_name_Hall '-P 2ac 2n'
_symmetry_space_group_name_H-M 'P n m a'
_atom_sites_solution_hydrogens mixed
_audit_creation_method SHELXL-1997
_cell_angle_alpha 90
_cell_angle_beta 90
_cell_angle_gamma 90
_cell_formula_units_Z 8
_cell_length_a 6.9996(8)
_cell_length_b 19.223(2)
_cell_length_c 17.143(2)
_cell_measurement_reflns_used 4338
_cell_measurement_temperature 173(2)
_cell_measurement_theta_max 25.93
_cell_measurement_theta_min 3.32
_cell_volume 2306.6(4)
_computing_cell_refinement
;
X-AREA (Stoe & Cie, 2001)
;
_computing_data_collection
;
X-AREA (Stoe & Cie, 2001)
;
_computing_data_reduction
;
X-AREA (Stoe & Cie, 2001)
;
_computing_molecular_graphics
;
Mercury (Macrae <i>et al.</i>,  2008) and XP in SHELXTL-Plus (Sheldrick,
2008)
;
_computing_publication_material
;
publCIF (Westrip, 2010)
;
_computing_structure_refinement
;
SHELXL2013 (Sheldrick, 2015)
;
_computing_structure_solution
;
SHELXD (Sheldrick, 2008)
;
_diffrn_ambient_temperature 173(2)
_diffrn_measured_fraction_theta_full 0.997
_diffrn_measured_fraction_theta_max 0.989
_diffrn_measurement_device_type 'Stoe IPDS II two-circle'
_diffrn_measurement_method \w
_diffrn_radiation_type MoK\a
_diffrn_radiation_wavelength 0.71073
_diffrn_reflns_av_R_equivalents 0.1032
_diffrn_reflns_limit_h_max 7
_diffrn_reflns_limit_h_min -8
_diffrn_reflns_limit_k_max 23
_diffrn_reflns_limit_k_min -23
_diffrn_reflns_limit_l_max 20
_diffrn_reflns_limit_l_min -17
_diffrn_reflns_number 11786
_diffrn_reflns_theta_full 25.000
_diffrn_reflns_theta_max 25.645
_diffrn_reflns_theta_min 3.318
_exptl_absorpt_coefficient_mu 0.275
_exptl_absorpt_correction_T_max 0.977
_exptl_absorpt_correction_T_min 0.965
_exptl_absorpt_correction_type multi-scan
_exptl_absorpt_process_details
;
(X-AREA; Stoe & Cie, 2001)
;
_exptl_crystal_colour colourless
_exptl_crystal_density_diffrn 1.453
_exptl_crystal_description plate
_exptl_crystal_F_000 1056
_exptl_crystal_size_max 0.140
_exptl_crystal_size_mid 0.100
_exptl_crystal_size_min 0.090
_refine_diff_density_max 0.256
_refine_diff_density_min -0.230
_refine_ls_extinction_method none
_refine_ls_goodness_of_fit_ref 0.928
_refine_ls_hydrogen_treatment mixed
_refine_ls_matrix_type full
_refine_ls_number_parameters 197
_refine_ls_number_reflns 2234
_refine_ls_number_restraints 8
_refine_ls_restrained_S_all 0.927
_refine_ls_R_factor_all 0.1100
_refine_ls_R_factor_gt 0.0522
_refine_ls_shift/su_max 0.000
_refine_ls_shift/su_mean 0.000
_refine_ls_structure_factor_coef Fsqd
_refine_ls_weighting_details 'w=1/[\s^2^(Fo^2^)+(0.0416P)^2^] where P=(Fo^2^+2Fc^2^)/3'
_refine_ls_weighting_scheme calc
_refine_ls_wR_factor_gt 0.0951
_refine_ls_wR_factor_ref 0.1113
_reflns_number_gt 1279
_reflns_number_total 2234
_reflns_threshold_expression I>2\s(I)
_cod_data_source_file sk3578sup1.cif
_cod_data_source_block II
_cod_database_code 2019877
_cod_database_fobs_code 2019877
_shelx_space_group_comment
;
The symmetry employed for this shelxl refinement is uniquely defined
by the following loop, which should always be used as a source of
symmetry information in preference to the above space-group names.
They are only intended as comments.
;
_shelx_estimated_absorpt_t_min 0.963
_shelx_estimated_absorpt_t_max 0.976
_shelxl_version_number 2.013

loop_
_space_group_symop_operation_xyz
'x, y, z'
'-x+1/2, -y, z+1/2'
'-x, y+1/2, -z'
'x+1/2, -y+1/2, -z+1/2'
'-x, -y, -z'
'x-1/2, y, -z-1/2'
'x, -y-1/2, z'
'-x-1/2, y-1/2, z-1/2'

loop_
_atom_site_type_symbol
_atom_site_label
_atom_site_fract_x
_atom_site_fract_y
_atom_site_fract_z
_atom_site_U_iso_or_equiv
_atom_site_adp_type
_atom_site_calc_flag
_atom_site_occupancy
_atom_site_disorder_assembly
_atom_site_disorder_group
N N1A 0.2237(4) 0.44072(12) 0.55117(17) 0.0328(7) Uani d 1 . .
H H1A 0.218(5) 0.4007(11) 0.5768(17) 0.039 Uiso d 1 . .
C C2A 0.2346(4) 0.49946(16) 0.59457(17) 0.0310(6) Uani d 1 . .
S S21A 0.21417(15) 0.49976(5) 0.69140(5) 0.0503(3) Uani d 1 . .
N N3A 0.2653(4) 0.55891(12) 0.55375(16) 0.0279(6) Uani d 1 . .
H H3A 0.283(4) 0.5981(11) 0.5821(16) 0.033 Uiso d 1 . .
C C4A 0.2883(5) 0.56398(14) 0.4742(2) 0.0314(7) Uani d 1 . .
O O41A 0.3216(3) 0.62137(10) 0.44443(12) 0.0399(6) Uani d 1 . .
C C5A 0.2679(5) 0.49955(17) 0.43221(17) 0.0327(7) Uani d 1 . .
H H5A 0.2757 0.4992 0.3769 0.039 Uiso calc 1 . .
C C6A 0.2378(4) 0.43998(15) 0.4713(2) 0.0301(8) Uani d 1 . .
C C61A 0.2194(5) 0.37000(15) 0.4343(2) 0.0403(9) Uani d 1 . .
H H61A 0.2278 0.3747 0.3775 0.061 Uiso calc 1 . .
H H61B 0.0957 0.3496 0.4483 0.061 Uiso calc 1 . .
H H61C 0.3225 0.3397 0.4529 0.061 Uiso calc 1 . .
C C2B 0.2918(6) 0.7500 0.6008(3) 0.0280(10) Uani d 1 . .
N N21B 0.2073(6) 0.7500 0.5310(2) 0.0319(9) Uani d 1 . .
H H21B 0.217(5) 0.7139(12) 0.5017(16) 0.038 Uiso d 1 . .
N N3B 0.3282(4) 0.68777(11) 0.63403(15) 0.0317(6) Uani d 1 . .
C C4B 0.4142(5) 0.68906(17) 0.7040(2) 0.0388(8) Uani d 1 . .
H H4B 0.4431 0.6461 0.7287 0.047 Uiso calc 0.5 A 2
N N41B 0.4704(9) 0.6345(3) 0.7398(4) 0.0409(14) Uani d 0.5 B 1
H H41B 0.446(10) 0.5924(17) 0.724(4) 0.049 Uiso d 0.5 C 1
H H42B 0.534(9) 0.635(4) 0.783(2) 0.049 Uiso d 0.5 D 1
C C5B 0.4626(7) 0.7500 0.7420(3) 0.0461(13) Uani d 1 B .
H H5B 0.5253 0.7500 0.7911 0.055 Uiso calc 1 . .
C C2C 0.2411(6) 0.2500 0.6172(3) 0.0271(10) Uani d 1 . .
N N21C 0.4098(6) 0.2500 0.5813(3) 0.0402(11) Uani d 1 . .
H H21C 0.474(5) 0.2879(12) 0.590(2) 0.048 Uiso d 1 . .
N N3C 0.1610(4) 0.31182(11) 0.63317(17) 0.0370(7) Uani d 1 . .
C C4C -0.0051(5) 0.31044(17) 0.6716(2) 0.0449(9) Uani d 1 . .
H H4C -0.0613 0.3535 0.6864 0.054 Uiso calc 0.5 E 2
N N41C -0.0641(8) 0.3658(3) 0.7131(4) 0.0402(15) Uani d 0.5 F 1
H H41C 0.014(8) 0.402(2) 0.713(4) 0.048 Uiso d 0.5 G 1
H H42C -0.169(7) 0.369(3) 0.742(4) 0.048 Uiso d 0.5 H 1
C C5C -0.0986(7) 0.2500 0.6909(3) 0.0393(11) Uani d 1 F .
H H5C -0.2197 0.2500 0.7159 0.047 Uiso calc 1 . .

loop_
_atom_site_aniso_label
_atom_site_aniso_U_11
_atom_site_aniso_U_22
_atom_site_aniso_U_33
_atom_site_aniso_U_12
_atom_site_aniso_U_13
_atom_site_aniso_U_23
N1A 0.0342(17) 0.0237(14) 0.0405(19) 0.0028(11) 0.0034(14) 0.0034(11)
C2A 0.0294(16) 0.0250(12) 0.0385(15) 0.0010(12) 0.0009(15) 0.0055(16)
S21A 0.0831(7) 0.0352(4) 0.0326(4) -0.0001(5) 0.0087(6) 0.0047(4)
N3A 0.0310(16) 0.0243(13) 0.0282(16) 0.0003(10) -0.0001(12) 0.0011(10)
C4A 0.0272(17) 0.0318(17) 0.035(2) 0.0013(12) -0.0018(16) 0.0008(13)
O41A 0.0522(16) 0.0291(11) 0.0384(14) 0.0002(10) 0.0035(13) 0.0087(9)
C5A 0.0306(18) 0.0367(14) 0.0306(15) 0.0036(13) 0.0007(14) -0.0023(16)
C6A 0.0200(17) 0.0330(16) 0.0374(19) 0.0043(11) -0.0011(15) -0.0050(14)
C61A 0.039(2) 0.0333(17) 0.049(2) -0.0009(14) 0.0036(18) -0.0099(14)
C2B 0.020(2) 0.033(2) 0.030(3) 0.000 0.010(2) 0.000
N21B 0.038(2) 0.0302(18) 0.028(2) 0.000 0.000(2) 0.000
N3B 0.0312(16) 0.0319(13) 0.0321(15) 0.0059(11) 0.0026(14) 0.0029(11)
C4B 0.0272(18) 0.0522(19) 0.037(2) 0.0118(14) 0.0037(16) 0.0097(16)
N41B 0.046(4) 0.035(3) 0.042(4) 0.008(2) -0.007(3) 0.009(3)
C5B 0.031(3) 0.079(4) 0.029(3) 0.000 -0.006(2) 0.000
C2C 0.027(3) 0.026(2) 0.029(2) 0.000 0.004(2) 0.000
N21C 0.033(2) 0.029(2) 0.058(3) 0.000 0.018(2) 0.000
N3C 0.0306(16) 0.0253(13) 0.0553(19) 0.0011(10) 0.0091(15) -0.0048(12)
C4C 0.035(2) 0.0377(17) 0.062(3) 0.0060(14) 0.0078(19) -0.0164(16)
N41C 0.034(3) 0.035(3) 0.052(4) 0.004(2) 0.012(3) -0.015(3)
C5C 0.030(3) 0.053(3) 0.035(3) 0.000 0.010(3) 0.000

loop_
_atom_type_symbol
_atom_type_description
_atom_type_scat_dispersion_real
_atom_type_scat_dispersion_imag
_atom_type_scat_source
C C 0.0033 0.0016 'International Tables Vol C Tables 4.2.6.8 and 6.1.1.4'
H H 0.0000 0.0000 'International Tables Vol C Tables 4.2.6.8 and 6.1.1.4'
N N 0.0061 0.0033 'International Tables Vol C Tables 4.2.6.8 and 6.1.1.4'
O O 0.0106 0.0060 'International Tables Vol C Tables 4.2.6.8 and 6.1.1.4'
S S 0.1246 0.1234 'International Tables Vol C Tables 4.2.6.8 and 6.1.1.4'

loop_
_geom_angle_atom_site_label_1
_geom_angle_atom_site_label_2
_geom_angle_atom_site_label_3
_geom_angle_site_symmetry_1
_geom_angle_site_symmetry_3
_geom_angle
C2A N1A C6A . . 123.5(2)
C2A N1A H1A . . 117(2)
C6A N1A H1A . . 119(2)
N1A C2A N3A . . 115.3(3)
N1A C2A S21A . . 123.0(2)
N3A C2A S21A . . 121.6(2)
C2A N3A C4A . . 126.1(2)
C2A N3A H3A . . 117(2)
C4A N3A H3A . . 117(2)
O41A C4A N3A . . 119.6(3)
O41A C4A C5A . . 125.4(3)
N3A C4A C5A . . 115.0(3)
C6A C5A C4A . . 120.0(3)
C6A C5A H5A . . 120.0
C4A C5A H5A . . 120.0
C5A C6A N1A . . 120.0(3)
C5A C6A C61A . . 124.8(3)
N1A C6A C61A . . 115.2(3)
C6A C61A H61A . . 109.5
C6A C61A H61B . . 109.5
H61A C61A H61B . . 109.5
C6A C61A H61C . . 109.5
H61A C61A H61C . . 109.5
H61B C61A H61C . . 109.5
N21B C2B N3B . 7_575 117.5(2)
N21B C2B N3B . . 117.5(2)
N3B C2B N3B 7_575 . 125.0(4)
C2B N21B H21B . . 119(2)
C4B N3B C2B . . 116.4(3)
N41B C4B N3B . . 123.5(4)
N41B C4B C5B . . 113.2(4)
N3B C4B C5B . . 123.1(3)
N3B C4B H4B . . 118.5
C5B C4B H4B . . 118.5
C4B N41B H41B . . 123(5)
C4B N41B H42B . . 124(5)
H41B N41B H42B . . 112(7)
C4B C5B C4B . 7_575 115.9(5)
C4B C5B H5B . . 122.0
C4B C5B H5B 7_575 . 122.0
N21C C2C N3C . 7_565 117.7(2)
N21C C2C N3C . . 117.7(2)
N3C C2C N3C 7_565 . 124.6(4)
C2C N21C H21C . . 112(2)
C4C N3C C2C . . 116.5(3)
N3C C4C N41C . . 120.8(4)
N3C C4C C5C . . 123.3(3)
N41C C4C C5C . . 113.3(4)
N3C C4C H4C . . 118.3
C5C C4C H4C . . 118.3
C4C N41C H41C . . 116(5)
C4C N41C H42C . . 127(4)
H41C N41C H42C . . 117(6)
C4C C5C C4C . 7_565 115.5(4)
C4C C5C H5C . . 122.3
C4C C5C H5C 7_565 . 122.3

loop_
_geom_bond_atom_site_label_1
_geom_bond_atom_site_label_2
_geom_bond_site_symmetry_2
_geom_bond_distance
N1A C2A . 1.354(4)
N1A C6A . 1.373(5)
N1A H1A . 0.887(18)
C2A N3A . 1.357(4)
C2A S21A . 1.666(3)
N3A C4A . 1.376(4)
N3A H3A . 0.904(17)
C4A O41A . 1.238(4)
C4A C5A . 1.440(4)
C5A C6A . 1.343(4)
C5A H5A . 0.9500
C6A C61A . 1.493(4)
C61A H61A . 0.9800
C61A H61B . 0.9800
C61A H61C . 0.9800
C2B N21B . 1.336(6)
C2B N3B 7_575 1.349(3)
C2B N3B . 1.349(3)
N21B H21B . 0.859(17)
N3B C4B . 1.343(4)
C4B N41B . 1.277(6)
C4B C5B . 1.382(4)
C4B H4B . 0.9500
N41B H41B . 0.87(2)
N41B H42B . 0.87(2)
C5B C4B 7_575 1.382(4)
C5B H5B . 0.9500
C2C N21C . 1.331(6)
C2C N3C 7_565 1.342(3)
C2C N3C . 1.342(3)
N21C H21C . 0.870(18)
N3C C4C . 1.337(4)
C4C N41C . 1.346(6)
C4C C5C . 1.374(4)
C4C H4C . 0.9500
N41C H41C . 0.89(2)
N41C H42C . 0.89(2)
C5C C4C 7_565 1.374(4)
C5C H5C . 0.9500

loop_
_geom_hbond_atom_site_label_D
_geom_hbond_atom_site_label_H
_geom_hbond_atom_site_label_A
_geom_hbond_site_symmetry_A
_geom_hbond_distance_DH
_geom_hbond_distance_HA
_geom_hbond_distance_DA
_geom_hbond_angle_DHA
N1A H1A N3C . 0.887(18) 2.003(19) 2.883(4) 171(3)
N3A H3A N3B . 0.904(17) 1.966(18) 2.868(3) 174(3)
N21B H21B O41A . 0.859(17) 2.159(19) 2.993(3) 164(3)
N41B H41B S21A . 0.87(2) 2.47(4) 3.258(6) 150(6)
N21C H21C O41A 5_666 0.870(18) 2.33(2) 3.137(3) 154(3)
N41C H41C S21A . 0.89(2) 2.37(2) 3.250(6) 170(6)

loop_
_geom_torsion_atom_site_label_1
_geom_torsion_atom_site_label_2
_geom_torsion_atom_site_label_3
_geom_torsion_atom_site_label_4
_geom_torsion_site_symmetry_1
_geom_torsion_site_symmetry_4
_geom_torsion
C6A N1A C2A N3A . . -1.5(5)
C6A N1A C2A S21A . . 179.1(2)
N1A C2A N3A C4A . . -0.9(5)
S21A C2A N3A C4A . . 178.5(3)
C2A N3A C4A O41A . . -177.7(3)
C2A N3A C4A C5A . . 3.1(5)
O41A C4A C5A C6A . . 177.9(3)
N3A C4A C5A C6A . . -3.0(5)
C4A C5A C6A N1A . . 0.9(5)
C4A C5A C6A C61A . . -178.4(3)
C2A N1A C6A C5A . . 1.4(5)
C2A N1A C6A C61A . . -179.2(3)
N21B C2B N3B C4B . . 179.7(4)
N3B C2B N3B C4B 7_575 . -2.8(6)
C2B N3B C4B N41B . . -174.6(4)
C2B N3B C4B C5B . . 0.7(5)
N41B C4B C5B C4B . 7_575 176.8(4)
N3B C4B C5B C4B . 7_575 1.1(7)
N21C C2C N3C C4C . . -177.8(4)
N3C C2C N3C C4C 7_565 . 3.9(6)
C2C N3C C4C N41C . . 157.1(5)
C2C N3C C4C C5C . . -3.6(6)
N3C C4C C5C C4C . 7_565 3.3(7)
N41C C4C C5C C4C . 7_565 -158.7(4)
